data_7126081
loop_
_publ_author_name
'Berkefeld, Andreas'
'Fr\"ohlich, Markus'
'Kordan, Mike'
'H\"orner, Gerald'
'Schubert, Hartmut'

_publ_section_title
;
 Selective metalation of phenol-type proligands for preparative
 organometallic chemistry.
;
_journal_issue 28
_journal_name_full 'Chemical communications (Cambridge, England)'
_journal_page_first 3987
_journal_page_last 3990
_journal_paper_doi 10.1039/d0cc01254h
_journal_volume 56
_journal_year 2020
_chemical_formula_sum 'C28 H37 N3 Ni O Si2'
_chemical_formula_weight 546.48
_space_group_crystal_system monoclinic
_space_group_IT_number 14
_space_group_name_Hall '-P 2ybc'
_space_group_name_H-M_alt 'P 1 21/c 1'
_atom_sites_solution_hydrogens geom
_audit_creation_method SHELXL-2018/1
_audit_update_record
;
2020-01-24 deposited with the CCDC.	2020-03-02 downloaded from the CCDC.
;
_cell_angle_alpha 90
_cell_angle_beta 93.5720(10)
_cell_angle_gamma 90
_cell_formula_units_Z 4
_cell_length_a 11.9534(7)
_cell_length_b 13.7247(7)
_cell_length_c 17.1253(10)
_cell_measurement_reflns_used 9799
_cell_measurement_temperature 100(2)
_cell_measurement_theta_max 30.50
_cell_measurement_theta_min 3.87
_cell_volume 2804.1(3)
_computing_cell_refinement 'Bruker SAINT'
_computing_data_collection 'Bruker APEX2'
_computing_data_reduction 'Bruker SAINT'
_computing_structure_refinement 'SHELXL-2018/1 (Sheldrick, 2018)'
_computing_structure_solution 'SHELXT 2014/4 (Sheldrick, 2014)'
_diffrn_ambient_temperature 100(2)
_diffrn_measured_fraction_theta_full 0.994
_diffrn_measured_fraction_theta_max 0.995
_diffrn_measurement_device_type 'Bruker APEX-II CCD'
_diffrn_measurement_method '\f and \w scans'
_diffrn_radiation_type MoK\a
_diffrn_radiation_wavelength 0.71073
_diffrn_reflns_av_R_equivalents 0.0271
_diffrn_reflns_av_unetI/netI 0.0207
_diffrn_reflns_Laue_measured_fraction_full 0.994
_diffrn_reflns_Laue_measured_fraction_max 0.995
_diffrn_reflns_limit_h_max 17
_diffrn_reflns_limit_h_min -16
_diffrn_reflns_limit_k_max 19
_diffrn_reflns_limit_k_min -19
_diffrn_reflns_limit_l_max 24
_diffrn_reflns_limit_l_min -24
_diffrn_reflns_number 44954
_diffrn_reflns_point_group_measured_fraction_full 0.994
_diffrn_reflns_point_group_measured_fraction_max 0.995
_diffrn_reflns_theta_full 25.242
_diffrn_reflns_theta_max 30.503
_diffrn_reflns_theta_min 3.208
_exptl_absorpt_coefficient_mu 0.803
_exptl_absorpt_correction_T_max 0.7461
_exptl_absorpt_correction_T_min 0.6744
_exptl_absorpt_correction_type multi-scan
_exptl_absorpt_process_details 'SADABS V2012/1 (Bruker AXS Inc.)'
_exptl_crystal_colour red
_exptl_crystal_density_diffrn 1.295
_exptl_crystal_description prism
_exptl_crystal_F_000 1160
_exptl_crystal_size_max 0.21
_exptl_crystal_size_mid 0.17
_exptl_crystal_size_min 0.14
_refine_diff_density_max 0.525
_refine_diff_density_min -0.257
_refine_diff_density_rms 0.074
_refine_ls_extinction_method none
_refine_ls_goodness_of_fit_ref 1.101
_refine_ls_hydrogen_treatment constr
_refine_ls_matrix_type full
_refine_ls_number_parameters 325
_refine_ls_number_reflns 8514
_refine_ls_number_restraints 0
_refine_ls_restrained_S_all 1.101
_refine_ls_R_factor_all 0.0314
_refine_ls_R_factor_gt 0.0263
_refine_ls_shift/su_max 0.001
_refine_ls_shift/su_mean 0.000
_refine_ls_structure_factor_coef Fsqd
_refine_ls_weighting_details 'w=1/[\s^2^(Fo^2^)+(0.0486P)^2^+0.8267P] where P=(Fo^2^+2Fc^2^)/3'
_refine_ls_weighting_scheme calc
_refine_ls_wR_factor_gt 0.0787
_refine_ls_wR_factor_ref 0.0856
_reflns_Friedel_coverage 0.000
_reflns_number_gt 7630
_reflns_number_total 8514
_reflns_threshold_expression 'I > 2\s(I)'
_cod_data_source_file d0cc01254h3.cif
_cod_data_source_block shelx_CCDC1
_cod_depositor_comments 'Adding full bibliography for 7126079--7126083.cif.'
_cod_original_sg_symbol_H-M 'P 21/c'
_cod_database_code 7126081
_shelx_shelxl_version_number 2018/1
_shelx_space_group_comment
;
The symmetry employed for this shelxl refinement is uniquely defined
by the following loop, which should always be used as a source of
symmetry information in preference to the above space-group names.
They are only intended as comments.
;
_shelx_estimated_absorpt_t_min 0.6744
_shelx_estimated_absorpt_t_max 0.7461

loop_
_space_group_symop_operation_xyz
'x, y, z'
'-x, y+1/2, -z+1/2'
'-x, -y, -z'
'x, -y-1/2, z-1/2'

loop_
_atom_site_label
_atom_site_type_symbol
_atom_site_fract_x
_atom_site_fract_y
_atom_site_fract_z
_atom_site_U_iso_or_equiv
_atom_site_adp_type
_atom_site_occupancy
_atom_site_site_symmetry_order
_atom_site_calc_flag
_atom_site_refinement_flags_posn
_atom_site_refinement_flags_adp
_atom_site_refinement_flags_occupancy
_atom_site_disorder_assembly
_atom_site_disorder_group
Ni1 Ni 0.65138(2) 0.39135(2) 0.33747(2) 0.01133(5) Uani 1 1 d . . . . .
Si2 Si 0.85027(3) 0.26637(2) 0.38441(2) 0.01373(7) Uani 1 1 d . . . . .
Si1 Si 0.80187(3) 0.32561(2) 0.21250(2) 0.01640(7) Uani 1 1 d . . . . .
O1 O 0.75264(7) 0.48993(6) 0.34372(6) 0.02092(18) Uani 1 1 d . . . . .
N3 N 0.54162(8) 0.29055(7) 0.32859(6) 0.01330(17) Uani 1 1 d . . . . .
N2 N 0.53399(8) 0.47013(7) 0.37393(5) 0.01139(16) Uani 1 1 d . . . . .
N1 N 0.76669(8) 0.30575(7) 0.30640(6) 0.01275(17) Uani 1 1 d . . . . .
C2 C 0.44086(10) 0.60361(8) 0.43259(7) 0.0157(2) Uani 1 1 d . . . . .
H2 H 0.443442 0.668853 0.451154 0.019 Uiso 1 1 calc R U . . .
C3 C 0.63553(10) 0.72478(8) 0.40443(7) 0.0147(2) Uani 1 1 d . . . . .
H3 H 0.568553 0.752447 0.421727 0.018 Uiso 1 1 calc R U . . .
C4 C 0.44122(9) 0.31935(8) 0.35455(6) 0.01337(19) Uani 1 1 d . . . . .
C5 C 0.43754(9) 0.41736(8) 0.38096(6) 0.01255(19) Uani 1 1 d . . . . .
C6 C 0.34642(10) 0.25874(9) 0.35597(7) 0.0164(2) Uani 1 1 d . . . . .
C7 C 0.34535(10) 0.55038(9) 0.43971(7) 0.0168(2) Uani 1 1 d . . . . .
H7 H 0.282861 0.578384 0.463042 0.020 Uiso 1 1 calc R U . . .
C8 C 0.24705(10) 0.29772(10) 0.38718(8) 0.0202(2) Uani 1 1 d . . . . .
H8 H 0.182047 0.258082 0.388580 0.024 Uiso 1 1 calc R U . . .
C9 C 0.35778(10) 0.16324(9) 0.32711(7) 0.0195(2) Uani 1 1 d . . . . .
H9 H 0.296330 0.119265 0.326007 0.023 Uiso 1 1 calc R U . . .
C10 C 0.53738(9) 0.56412(8) 0.39797(6) 0.01201(19) Uani 1 1 d . . . . .
C11 C 0.61569(11) 0.92767(9) 0.44864(9) 0.0239(3) Uani 1 1 d . . . . .
H11A H 0.549563 0.911887 0.414259 0.036 Uiso 1 1 calc R U . . .
H11B H 0.618321 0.998083 0.458068 0.036 Uiso 1 1 calc R U . . .
H11C H 0.611378 0.893339 0.498539 0.036 Uiso 1 1 calc R U . . .
C12 C 0.54985(10) 0.19965(9) 0.30206(7) 0.0166(2) Uani 1 1 d . . . . .
H12 H 0.619085 0.178325 0.283655 0.020 Uiso 1 1 calc R U . . .
C13 C 0.72192(10) 0.89586(8) 0.40956(7) 0.0171(2) Uani 1 1 d . . . . .
C14 C 0.34036(9) 0.45323(9) 0.41205(7) 0.0148(2) Uani 1 1 d . . . . .
C15 C 0.24466(10) 0.39072(9) 0.41481(8) 0.0195(2) Uani 1 1 d . . . . .
H15 H 0.178528 0.414516 0.436240 0.023 Uiso 1 1 calc R U . . .
C16 C 0.67216(13) 0.36716(12) 0.15353(8) 0.0286(3) Uani 1 1 d . . . . .
H16A H 0.613302 0.317812 0.156378 0.043 Uiso 1 1 calc R U . . .
H16B H 0.689665 0.376371 0.098870 0.043 Uiso 1 1 calc R U . . .
H16C H 0.646098 0.428896 0.174689 0.043 Uiso 1 1 calc R U . . .
C17 C 0.45909(11) 0.13453(9) 0.30055(7) 0.0193(2) Uani 1 1 d . . . . .
H17 H 0.467631 0.070311 0.281093 0.023 Uiso 1 1 calc R U . . .
C18 C 0.72489(13) 0.94726(10) 0.32973(8) 0.0261(3) Uani 1 1 d . . . . .
H18A H 0.792781 0.927885 0.304446 0.039 Uiso 1 1 calc R U . . .
H18B H 0.725118 1.018002 0.337485 0.039 Uiso 1 1 calc R U . . .
H18C H 0.658677 0.928569 0.296476 0.039 Uiso 1 1 calc R U . . .
C19 C 0.72576(10) 0.78538(8) 0.39589(7) 0.0163(2) Uani 1 1 d . . . . .
C20 C 0.82486(10) 0.74192(9) 0.37098(9) 0.0222(3) Uani 1 1 d . . . . .
H20 H 0.889040 0.781392 0.364944 0.027 Uiso 1 1 calc R U . . .
C21 C 0.93684(11) 0.36408(10) 0.43631(8) 0.0230(2) Uani 1 1 d . . . . .
H21A H 0.982262 0.397381 0.398776 0.034 Uiso 1 1 calc R U . . .
H21B H 0.986168 0.334463 0.477575 0.034 Uiso 1 1 calc R U . . .
H21C H 0.887145 0.411247 0.459589 0.034 Uiso 1 1 calc R U . . .
C22 C 0.63714(9) 0.62275(8) 0.38872(6) 0.01275(19) Uani 1 1 d . . . . .
C23 C 0.95271(11) 0.16977(10) 0.35646(8) 0.0218(2) Uani 1 1 d . . . . .
H23A H 0.911825 0.115997 0.330061 0.033 Uiso 1 1 calc R U . . .
H23B H 0.994013 0.145280 0.403661 0.033 Uiso 1 1 calc R U . . .
H23C H 1.005509 0.197860 0.321138 0.033 Uiso 1 1 calc R U . . .
C24 C 0.76040(11) 0.20995(9) 0.45868(7) 0.0194(2) Uani 1 1 d . . . . .
H24A H 0.713403 0.260315 0.480580 0.029 Uiso 1 1 calc R U . . .
H24B H 0.808455 0.180506 0.500743 0.029 Uiso 1 1 calc R U . . .
H24C H 0.712559 0.159636 0.433406 0.029 Uiso 1 1 calc R U . . .
C25 C 0.73680(9) 0.58139(8) 0.36253(7) 0.0157(2) Uani 1 1 d . . . . .
C26 C 0.82367(11) 0.92776(10) 0.46309(9) 0.0250(3) Uani 1 1 d . . . . .
H26A H 0.822868 0.893306 0.513171 0.037 Uiso 1 1 calc R U . . .
H26B H 0.819989 0.998149 0.472197 0.037 Uiso 1 1 calc R U . . .
H26C H 0.892891 0.912123 0.437949 0.037 Uiso 1 1 calc R U . . .
C27 C 0.85143(11) 0.20944(11) 0.16746(7) 0.0225(3) Uani 1 1 d . . . . .
H27A H 0.922950 0.189671 0.193842 0.034 Uiso 1 1 calc R U . . .
H27B H 0.861526 0.220097 0.111754 0.034 Uiso 1 1 calc R U . . .
H27C H 0.795623 0.158082 0.173345 0.034 Uiso 1 1 calc R U . . .
C28 C 0.83024(10) 0.64408(9) 0.35537(9) 0.0228(3) Uani 1 1 d . . . . .
H28 H 0.898453 0.617416 0.339296 0.027 Uiso 1 1 calc R U . . .
C29 C 0.91383(14) 0.41917(12) 0.20051(10) 0.0361(4) Uani 1 1 d . . . . .
H29A H 0.889490 0.481931 0.220847 0.054 Uiso 1 1 calc R U . . .
H29B H 0.927417 0.425888 0.144926 0.054 Uiso 1 1 calc R U . . .
H29C H 0.983084 0.398597 0.229507 0.054 Uiso 1 1 calc R U . . .

loop_
_atom_site_aniso_label
_atom_site_aniso_U_11
_atom_site_aniso_U_22
_atom_site_aniso_U_33
_atom_site_aniso_U_23
_atom_site_aniso_U_13
_atom_site_aniso_U_12
Ni1 0.00929(7) 0.00956(7) 0.01541(8) -0.00103(5) 0.00284(5) -0.00073(5)
Si2 0.01281(14) 0.01344(14) 0.01494(14) -0.00119(11) 0.00087(11) 0.00019(11)
Si1 0.01713(15) 0.01655(15) 0.01609(14) 0.00174(11) 0.00547(11) 0.00394(12)
O1 0.0129(4) 0.0104(4) 0.0404(5) -0.0055(4) 0.0093(3) -0.0020(3)
N3 0.0128(4) 0.0127(4) 0.0144(4) -0.0004(3) 0.0012(3) -0.0017(3)
N2 0.0097(4) 0.0117(4) 0.0128(4) 0.0005(3) 0.0010(3) -0.0005(3)
N1 0.0111(4) 0.0122(4) 0.0152(4) -0.0011(3) 0.0027(3) 0.0013(3)
C2 0.0150(5) 0.0135(5) 0.0189(5) -0.0005(4) 0.0042(4) 0.0017(4)
C3 0.0135(5) 0.0123(5) 0.0184(5) -0.0008(4) 0.0008(4) 0.0008(4)
C4 0.0120(5) 0.0141(5) 0.0139(4) 0.0004(4) 0.0002(4) -0.0021(4)
C5 0.0109(4) 0.0137(5) 0.0131(4) 0.0016(4) 0.0005(4) -0.0010(4)
C6 0.0140(5) 0.0178(5) 0.0173(5) 0.0012(4) 0.0002(4) -0.0049(4)
C7 0.0130(5) 0.0181(5) 0.0198(5) 0.0008(4) 0.0047(4) 0.0026(4)
C8 0.0123(5) 0.0231(6) 0.0252(6) 0.0013(5) 0.0013(4) -0.0059(4)
C9 0.0189(5) 0.0179(5) 0.0214(5) -0.0007(4) -0.0004(4) -0.0081(4)
C10 0.0114(4) 0.0117(5) 0.0130(4) 0.0006(4) 0.0011(4) 0.0003(4)
C11 0.0213(6) 0.0140(5) 0.0366(7) -0.0068(5) 0.0045(5) -0.0008(4)
C12 0.0179(5) 0.0142(5) 0.0177(5) -0.0018(4) 0.0024(4) -0.0025(4)
C13 0.0172(5) 0.0110(5) 0.0229(5) -0.0014(4) -0.0001(4) -0.0012(4)
C14 0.0105(5) 0.0174(5) 0.0164(5) 0.0023(4) 0.0016(4) -0.0005(4)
C15 0.0106(5) 0.0232(6) 0.0250(6) 0.0016(5) 0.0040(4) -0.0019(4)
C16 0.0328(7) 0.0350(7) 0.0179(6) 0.0030(5) 0.0019(5) 0.0186(6)
C17 0.0232(6) 0.0147(5) 0.0201(5) -0.0027(4) 0.0013(4) -0.0059(4)
C18 0.0367(7) 0.0150(5) 0.0266(6) 0.0014(5) 0.0019(5) -0.0002(5)
C19 0.0162(5) 0.0108(5) 0.0219(5) -0.0011(4) 0.0011(4) -0.0010(4)
C20 0.0155(5) 0.0131(5) 0.0385(7) -0.0022(5) 0.0061(5) -0.0043(4)
C21 0.0187(6) 0.0258(6) 0.0241(6) -0.0045(5) -0.0012(5) -0.0057(5)
C22 0.0116(5) 0.0114(5) 0.0155(5) 0.0001(4) 0.0016(4) -0.0002(4)
C23 0.0187(6) 0.0232(6) 0.0232(6) -0.0005(5) -0.0006(4) 0.0077(5)
C24 0.0250(6) 0.0172(5) 0.0161(5) -0.0002(4) 0.0032(4) -0.0022(4)
C25 0.0122(5) 0.0112(5) 0.0240(5) -0.0013(4) 0.0034(4) -0.0007(4)
C26 0.0225(6) 0.0164(6) 0.0352(7) -0.0040(5) -0.0051(5) -0.0027(5)
C27 0.0240(6) 0.0264(6) 0.0174(5) -0.0033(5) 0.0022(5) 0.0097(5)
C28 0.0138(5) 0.0138(5) 0.0418(7) -0.0040(5) 0.0092(5) -0.0029(4)
C29 0.0384(8) 0.0305(7) 0.0418(8) 0.0010(7) 0.0231(7) -0.0078(6)

loop_
_atom_type_symbol
_atom_type_description
_atom_type_scat_dispersion_real
_atom_type_scat_dispersion_imag
_atom_type_scat_source
C C 0.0033 0.0016 'International Tables Vol C Tables 4.2.6.8 and 6.1.1.4'
N N 0.0061 0.0033 'International Tables Vol C Tables 4.2.6.8 and 6.1.1.4'
Ni Ni 0.3393 1.1124 'International Tables Vol C Tables 4.2.6.8 and 6.1.1.4'
Si Si 0.0817 0.0704 'International Tables Vol C Tables 4.2.6.8 and 6.1.1.4'
O O 0.0106 0.0060 'International Tables Vol C Tables 4.2.6.8 and 6.1.1.4'
H H 0.0000 0.0000 'International Tables Vol C Tables 4.2.6.8 and 6.1.1.4'

loop_
_geom_angle_atom_site_label_1
_geom_angle_atom_site_label_2
_geom_angle_atom_site_label_3
_geom_angle
_geom_angle_site_symmetry_1
_geom_angle_site_symmetry_3
_geom_angle_publ_flag
O1 Ni1 N3 178.00(4) . . ?
O1 Ni1 N2 93.42(4) . . ?
N3 Ni1 N2 85.46(4) . . ?
O1 Ni1 N1 89.13(4) . . ?
N3 Ni1 N1 92.09(4) . . ?
N2 Ni1 N1 175.95(4) . . ?
N1 Si2 C24 109.19(5) . . ?
N1 Si2 C21 114.96(6) . . ?
C24 Si2 C21 107.11(6) . . ?
N1 Si2 C23 112.44(5) . . ?
C24 Si2 C23 106.81(6) . . ?
C21 Si2 C23 105.90(6) . . ?
N1 Si1 C29 115.55(7) . . ?
N1 Si1 C27 110.64(5) . . ?
C29 Si1 C27 106.87(7) . . ?
N1 Si1 C16 108.06(6) . . ?
C29 Si1 C16 107.64(8) . . ?
C27 Si1 C16 107.82(6) . . ?
C25 O1 Ni1 128.45(8) . . ?
C12 N3 C4 117.85(10) . . ?
C12 N3 Ni1 129.88(8) . . ?
C4 N3 Ni1 112.26(7) . . ?
C10 N2 C5 119.02(9) . . ?
C10 N2 Ni1 129.13(8) . . ?
C5 N2 Ni1 111.63(7) . . ?
Si2 N1 Si1 128.40(6) . . ?
Si2 N1 Ni1 111.97(5) . . ?
Si1 N1 Ni1 112.81(5) . . ?
C7 C2 C10 122.14(11) . . ?
C7 C2 H2 118.9 . . ?
C10 C2 H2 118.9 . . ?
C19 C3 C22 123.58(11) . . ?
C19 C3 H3 118.2 . . ?
C22 C3 H3 118.2 . . ?
N3 C4 C6 124.07(11) . . ?
N3 C4 C5 115.05(10) . . ?
C6 C4 C5 120.88(10) . . ?
N2 C5 C14 124.76(10) . . ?
N2 C5 C4 115.38(10) . . ?
C14 C5 C4 119.86(10) . . ?
C4 C6 C9 116.62(11) . . ?
C4 C6 C8 118.16(11) . . ?
C9 C6 C8 125.21(11) . . ?
C2 C7 C14 119.45(10) . . ?
C2 C7 H7 120.3 . . ?
C14 C7 H7 120.3 . . ?
C15 C8 C6 120.93(11) . . ?
C15 C8 H8 119.5 . . ?
C6 C8 H8 119.5 . . ?
C17 C9 C6 119.17(11) . . ?
C17 C9 H9 120.4 . . ?
C6 C9 H9 120.4 . . ?
N2 C10 C2 118.41(10) . . ?
N2 C10 C22 120.18(10) . . ?
C2 C10 C22 121.41(10) . . ?
C13 C11 H11A 109.5 . . ?
C13 C11 H11B 109.5 . . ?
H11A C11 H11B 109.5 . . ?
C13 C11 H11C 109.5 . . ?
H11A C11 H11C 109.5 . . ?
H11B C11 H11C 109.5 . . ?
N3 C12 C17 121.90(11) . . ?
N3 C12 H12 119.1 . . ?
C17 C12 H12 119.1 . . ?
C11 C13 C19 112.38(10) . . ?
C11 C13 C26 107.68(11) . . ?
C19 C13 C26 109.97(10) . . ?
C11 C13 C18 108.79(11) . . ?
C19 C13 C18 108.32(10) . . ?
C26 C13 C18 109.69(11) . . ?
C5 C14 C7 116.15(10) . . ?
C5 C14 C15 119.08(11) . . ?
C7 C14 C15 124.76(11) . . ?
C8 C15 C14 121.03(11) . . ?
C8 C15 H15 119.5 . . ?
C14 C15 H15 119.5 . . ?
Si1 C16 H16A 109.5 . . ?
Si1 C16 H16B 109.5 . . ?
H16A C16 H16B 109.5 . . ?
Si1 C16 H16C 109.5 . . ?
H16A C16 H16C 109.5 . . ?
H16B C16 H16C 109.5 . . ?
C9 C17 C12 120.38(11) . . ?
C9 C17 H17 119.8 . . ?
C12 C17 H17 119.8 . . ?
C13 C18 H18A 109.5 . . ?
C13 C18 H18B 109.5 . . ?
H18A C18 H18B 109.5 . . ?
C13 C18 H18C 109.5 . . ?
H18A C18 H18C 109.5 . . ?
H18B C18 H18C 109.5 . . ?
C3 C19 C20 116.96(10) . . ?
C3 C19 C13 123.31(11) . . ?
C20 C19 C13 119.71(10) . . ?
C28 C20 C19 121.43(11) . . ?
C28 C20 H20 119.3 . . ?
C19 C20 H20 119.3 . . ?
Si2 C21 H21A 109.5 . . ?
Si2 C21 H21B 109.5 . . ?
H21A C21 H21B 109.5 . . ?
Si2 C21 H21C 109.5 . . ?
H21A C21 H21C 109.5 . . ?
H21B C21 H21C 109.5 . . ?
C25 C22 C3 118.32(10) . . ?
C25 C22 C10 121.57(10) . . ?
C3 C22 C10 120.10(10) . . ?
Si2 C23 H23A 109.5 . . ?
Si2 C23 H23B 109.5 . . ?
H23A C23 H23B 109.5 . . ?
Si2 C23 H23C 109.5 . . ?
H23A C23 H23C 109.5 . . ?
H23B C23 H23C 109.5 . . ?
Si2 C24 H24A 109.5 . . ?
Si2 C24 H24B 109.5 . . ?
H24A C24 H24B 109.5 . . ?
Si2 C24 H24C 109.5 . . ?
H24A C24 H24C 109.5 . . ?
H24B C24 H24C 109.5 . . ?
O1 C25 C22 126.69(10) . . ?
O1 C25 C28 115.57(10) . . ?
C22 C25 C28 117.74(10) . . ?
C13 C26 H26A 109.5 . . ?
C13 C26 H26B 109.5 . . ?
H26A C26 H26B 109.5 . . ?
C13 C26 H26C 109.5 . . ?
H26A C26 H26C 109.5 . . ?
H26B C26 H26C 109.5 . . ?
Si1 C27 H27A 109.5 . . ?
Si1 C27 H27B 109.5 . . ?
H27A C27 H27B 109.5 . . ?
Si1 C27 H27C 109.5 . . ?
H27A C27 H27C 109.5 . . ?
H27B C27 H27C 109.5 . . ?
C20 C28 C25 121.96(11) . . ?
C20 C28 H28 119.0 . . ?
C25 C28 H28 119.0 . . ?
Si1 C29 H29A 109.5 . . ?
Si1 C29 H29B 109.5 . . ?
H29A C29 H29B 109.5 . . ?
Si1 C29 H29C 109.5 . . ?
H29A C29 H29C 109.5 . . ?
H29B C29 H29C 109.5 . . ?

loop_
_geom_bond_atom_site_label_1
_geom_bond_atom_site_label_2
_geom_bond_distance
_geom_bond_site_symmetry_2
_geom_bond_publ_flag
Ni1 O1 1.8141(9) . ?
Ni1 N3 1.9061(10) . ?
Ni1 N2 1.9071(9) . ?
Ni1 N1 1.9117(9) . ?
Si2 N1 1.7054(10) . ?
Si2 C24 1.8819(13) . ?
Si2 C21 1.8827(13) . ?
Si2 C23 1.8866(13) . ?
Si1 N1 1.7093(10) . ?
Si1 C29 1.8752(16) . ?
Si1 C27 1.8828(13) . ?
Si1 C16 1.8851(14) . ?
O1 C25 1.3126(14) . ?
N3 C12 1.3334(15) . ?
N3 C4 1.3641(14) . ?
N2 C10 1.3540(14) . ?
N2 C5 1.3733(14) . ?
C2 C7 1.3672(16) . ?
C2 C10 1.4358(15) . ?
C2 H2 0.9500 . ?
C3 C19 1.3769(16) . ?
C3 C22 1.4264(15) . ?
C3 H3 0.9500 . ?
C4 C6 1.4072(15) . ?
C4 C5 1.4207(15) . ?
C5 C14 1.3972(15) . ?
C6 C9 1.4103(17) . ?
C6 C8 1.4358(17) . ?
C7 C14 1.4151(17) . ?
C7 H7 0.9500 . ?
C8 C15 1.3623(18) . ?
C8 H8 0.9500 . ?
C9 C17 1.3775(18) . ?
C9 H9 0.9500 . ?
C10 C22 1.4554(15) . ?
C11 C13 1.5352(18) . ?
C11 H11A 0.9800 . ?
C11 H11B 0.9800 . ?
C11 H11C 0.9800 . ?
C12 C17 1.4046(16) . ?
C12 H12 0.9500 . ?
C13 C19 1.5355(16) . ?
C13 C26 1.5402(18) . ?
C13 C18 1.5407(18) . ?
C14 C15 1.4329(16) . ?
C15 H15 0.9500 . ?
C16 H16A 0.9800 . ?
C16 H16B 0.9800 . ?
C16 H16C 0.9800 . ?
C17 H17 0.9500 . ?
C18 H18A 0.9800 . ?
C18 H18B 0.9800 . ?
C18 H18C 0.9800 . ?
C19 C20 1.4156(17) . ?
C20 C28 1.3715(17) . ?
C20 H20 0.9500 . ?
C21 H21A 0.9800 . ?
C21 H21B 0.9800 . ?
C21 H21C 0.9800 . ?
C22 C25 1.4174(15) . ?
C23 H23A 0.9800 . ?
C23 H23B 0.9800 . ?
C23 H23C 0.9800 . ?
C24 H24A 0.9800 . ?
C24 H24B 0.9800 . ?
C24 H24C 0.9800 . ?
C25 C28 1.4212(16) . ?
C26 H26A 0.9800 . ?
C26 H26B 0.9800 . ?
C26 H26C 0.9800 . ?
C27 H27A 0.9800 . ?
C27 H27B 0.9800 . ?
C27 H27C 0.9800 . ?
C28 H28 0.9500 . ?
C29 H29A 0.9800 . ?
C29 H29B 0.9800 . ?
C29 H29C 0.9800 . ?
